data_4330380
loop_
_publ_author_name
'Michael Knorr'
'Fabrice Guyon'
'Abderrahim Khatyr'
'Carsten Strohmann'
'Magali Allain'
'Shawkat M. Aly'
'Antony Lapprand'
'Daniel Fortin'
'Pierre D. Harvey'

_publ_section_title
;
 Construction of (CuX)2n Cluster-Containing (X = Br, I; n = 1, 2)
 Coordination Polymers Assembled by Dithioethers ArS(CH2)mSAr (Ar = Ph,
 p-Tol; m = 3, 5): Effect of the Spacer Length, Aryl Group, and
 Metal-to-Ligand Ratio on the Dimensionality, Cluster Nuclearity, and the
 Luminescence Properties of the Metal-Organic Frameworks
;
_journal_name_full 'Inorganic Chemistry'
_journal_page_first 9917
_journal_page_last 9934
_journal_paper_doi 10.1021/ic301385u
_journal_volume 51
_journal_year 2012
_chemical_formula_moiety 'C30 H32 Cu4 I4 S4'
_chemical_formula_sum 'C30 H32 Cu4 I4 S4'
_chemical_formula_weight 1282.56
_space_group_IT_number 14
_symmetry_cell_setting monoclinic
_symmetry_space_group_name_Hall '-P 2ybc'
_symmetry_space_group_name_H-M 'P 1 21/c 1'
_atom_sites_solution_hydrogens geom
_atom_sites_solution_primary direct
_atom_sites_solution_secondary difmap
_audit_creation_date 2011-09-20T17:26:48-00:00
_audit_creation_method 'WinGX routine CIF_UPDATE'
_cell_angle_alpha 90
_cell_angle_beta 94.63(2)
_cell_angle_gamma 90
_cell_formula_units_Z 4
_cell_length_a 12.595(2)
_cell_length_b 13.694(5)
_cell_length_c 22.386(4)
_cell_measurement_reflns_used 32771
_cell_measurement_temperature 293(2)
_cell_measurement_theta_max 30.06
_cell_measurement_theta_min 3.54
_cell_volume 3848.4(17)
_computing_cell_refinement 'Dirax/lsq (Duisenberg & Schreurs, 1989-2000)'
_computing_data_collection 'Collect (Nonius BV, 1997-2000)'
_computing_data_reduction 'EvalCCD (Duisenberg & Schreurs 1990-2000)'
_computing_molecular_graphics 'DIAMOND 3.2g (Crystal Impact GbR 2005)'
_computing_publication_material 'WinGX publication routines (Farrugia, 1999)'
_computing_structure_refinement 'SHELXL-97 (Sheldrick, 1997)'
_computing_structure_solution 'direct methods (Sir92,Altomare et al.,1993)'
_diffrn_ambient_temperature 293(2)
_diffrn_detector_area_resol_mean 9
_diffrn_measured_fraction_theta_full 0.989
_diffrn_measured_fraction_theta_max 0.989
_diffrn_measurement_device_type KappaCCD
_diffrn_measurement_method CCD
_diffrn_radiation_monochromator 'horizontally mounted graphite crystal'
_diffrn_radiation_probe x-ray
_diffrn_radiation_type MoK\a
_diffrn_radiation_wavelength 0.71073
_diffrn_reflns_av_R_equivalents 0.0792
_diffrn_reflns_limit_h_max 17
_diffrn_reflns_limit_h_min -17
_diffrn_reflns_limit_k_max 19
_diffrn_reflns_limit_k_min -19
_diffrn_reflns_limit_l_max 31
_diffrn_reflns_limit_l_min -25
_diffrn_reflns_number 68170
_diffrn_reflns_theta_full 30.06
_diffrn_reflns_theta_max 30.06
_diffrn_reflns_theta_min 3.54
_exptl_absorpt_coefficient_mu 5.626
_exptl_absorpt_correction_T_max 0.384
_exptl_absorpt_correction_T_min 0.235
_exptl_absorpt_correction_type multi-scan
_exptl_absorpt_process_details
;
 '(SADABS (Sheldrick, Bruker, 2008))'
;
_exptl_crystal_colour colorless
_exptl_crystal_density_diffrn 2.214
_exptl_crystal_description prism
_exptl_crystal_F_000 2416
_exptl_crystal_size_max 0.3
_exptl_crystal_size_mid 0.25
_exptl_crystal_size_min 0.17
_refine_diff_density_max 0.877
_refine_diff_density_min -1.124
_refine_ls_extinction_method none
_refine_ls_goodness_of_fit_ref 1.148
_refine_ls_hydrogen_treatment constr
_refine_ls_matrix_type full
_refine_ls_number_parameters 379
_refine_ls_number_reflns 11156
_refine_ls_number_restraints 0
_refine_ls_restrained_S_all 1.148
_refine_ls_R_factor_gt 0.0423
_refine_ls_shift/su_max 0.001
_refine_ls_structure_factor_coef Fsqd
_refine_ls_weighting_details 'calc w=1/[\s^2^(Fo^2^)+(0.0000P)^2^+22.7125P] where P=(Fo^2^+2Fc^2^)/3'
_refine_ls_weighting_scheme calc
_refine_ls_wR_factor_ref 0.1016
_reflns_number_gt 8235
_reflns_number_total 11156
_reflns_threshold_expression >2sigma(I)
_cod_data_source_file ic301385u_si_002_3.cif
_cod_data_source_block sad
_cod_original_sg_symbol_H-M 'P 21/c'
_cod_database_code 4330380

loop_
_publ_contact_author_name
_publ_contact_author_address
_publ_contact_author_email
_publ_contact_author_fax
_publ_contact_author_phone
'ALLAIN, Magali'
;
MOLTECH ANJOU UMR CNRS 6200
2, bd Lavoisier
49045 Angers cedex
France
;
magali.allain@univ-angers.fr 33(0)241735405 33(0)241735368
'Carsten Strohmann'
;
Anorganische Chemie, Technische Universit\"at Dortmund, Otto-Hahn-Strasse 6,
 44227 Dortmund, Germany
;
mail@carsten-strohmann.de '+49 231 755 3797' '+49 231 755 3807'

loop_
_symmetry_equiv_pos_as_xyz
'x, y, z'
'-x, y+1/2, -z+1/2'
'-x, -y, -z'
'x, -y-1/2, z-1/2'

loop_
_atom_site_label
_atom_site_type_symbol
_atom_site_fract_x
_atom_site_fract_y
_atom_site_fract_z
_atom_site_U_iso_or_equiv
_atom_site_adp_type
_atom_site_occupancy
_atom_site_calc_flag
_atom_site_refinement_flags
C1 C 0.0536(5) 0.2704(5) 0.5640(3) 0.0415(14) Uani 1 d .
C2 C -0.0188(7) 0.2394(7) 0.5189(4) 0.067(2) Uani 1 d .
H2 H -0.0891 0.2605 0.518 0.08 Uiso 1 calc R
C3 C 0.0118(8) 0.1771(7) 0.4749(4) 0.078(3) Uani 1 d .
H3 H -0.0362 0.1594 0.443 0.094 Uiso 1 calc R
C4 C 0.1139(9) 0.1416(8) 0.4789(5) 0.085(3) Uani 1 d .
H4 H 0.134 0.097 0.4506 0.101 Uiso 1 calc R
C5 C 0.1853(9) 0.1701(8) 0.5231(6) 0.090(3) Uani 1 d .
H5 H 0.2546 0.1464 0.5245 0.108 Uiso 1 calc R
C6 C 0.1569(6) 0.2346(6) 0.5668(4) 0.064(2) Uani 1 d .
H6 H 0.2065 0.2536 0.5976 0.077 Uiso 1 calc R
C7 C -0.0072(5) 0.4633(5) 0.5781(3) 0.0426(14) Uani 1 d .
H7A H 0.0568 0.4835 0.5601 0.051 Uiso 1 calc R
H7B H -0.0615 0.4496 0.5459 0.051 Uiso 1 calc R
C8 C -0.0448(5) 0.5460(5) 0.6161(3) 0.0462(16) Uani 1 d .
H8A H -0.0587 0.6022 0.5903 0.055 Uiso 1 calc R
H8B H -0.112 0.5268 0.6309 0.055 Uiso 1 calc R
C9 C -0.0292(5) 0.0774(5) 0.8311(3) 0.0394(13) Uani 1 d .
H9A H -0.0489 0.0203 0.8071 0.047 Uiso 1 calc R
H9B H 0.0091 0.1213 0.8065 0.047 Uiso 1 calc R
C10 C -0.3141(5) 0.6235(4) 0.7120(3) 0.0355(12) Uani 1 d .
C11 C -0.3344(6) 0.6651(6) 0.6565(4) 0.058(2) Uani 1 d .
H11 H -0.3893 0.641 0.6303 0.07 Uiso 1 calc R
C12 C -0.2736(8) 0.7427(7) 0.6393(5) 0.084(3) Uani 1 d .
H12 H -0.2856 0.7694 0.6012 0.101 Uiso 1 calc R
C13 C -0.1950(7) 0.7799(6) 0.6793(5) 0.074(3) Uani 1 d .
H13 H -0.1557 0.8338 0.6688 0.088 Uiso 1 calc R
C14 C -0.1747(7) 0.7378(6) 0.7346(5) 0.068(2) Uani 1 d .
H14 H -0.1198 0.7616 0.7609 0.081 Uiso 1 calc R
C15 C -0.2352(6) 0.6606(5) 0.7514(3) 0.0489(16) Uani 1 d .
H15 H -0.2227 0.6335 0.7894 0.059 Uiso 1 calc R
C16 C -0.4107(5) 0.5378(5) 0.8088(3) 0.0370(13) Uani 1 d .
H16A H -0.3528 0.5047 0.8318 0.044 Uiso 1 calc R
H16B H -0.4084 0.6064 0.8195 0.044 Uiso 1 calc R
C17 C -0.5175(5) 0.4935(4) 0.8226(3) 0.0375(13) Uani 1 d .
H17A H -0.5737 0.5233 0.7965 0.045 Uiso 1 calc R
H17B H -0.5168 0.4242 0.8136 0.045 Uiso 1 calc R
C18 C -0.4571(5) 0.0072(4) 0.6124(3) 0.0394(14) Uani 1 d .
H18A H -0.5099 -0.0266 0.5861 0.047 Uiso 1 calc R
H18B H -0.388 -0.0209 0.6068 0.047 Uiso 1 calc R
C19 C -0.4029(5) 0.1380(4) 0.5216(2) 0.0341(12) Uani 1 d .
C20 C -0.4447(6) 0.2054(5) 0.4805(3) 0.0448(15) Uani 1 d .
H20 H -0.5035 0.2425 0.4889 0.054 Uiso 1 calc R
C21 C -0.3993(7) 0.2182(5) 0.4267(3) 0.0531(18) Uani 1 d .
H21 H -0.4267 0.2648 0.3994 0.064 Uiso 1 calc R
C22 C -0.3153(6) 0.1629(6) 0.4137(3) 0.0532(19) Uani 1 d .
H22 H -0.2854 0.1717 0.3775 0.064 Uiso 1 calc R
C23 C -0.2735(6) 0.0937(6) 0.4537(3) 0.0531(18) Uani 1 d .
H23 H -0.2165 0.0553 0.444 0.064 Uiso 1 calc R
C24 C -0.3166(6) 0.0810(5) 0.5088(3) 0.0468(16) Uani 1 d .
H24 H -0.288 0.0354 0.5364 0.056 Uiso 1 calc R
C25 C -0.2413(5) 0.0410(4) 0.8612(3) 0.0369(13) Uani 1 d .
C26 C -0.2684(5) -0.0266(5) 0.8169(3) 0.0450(15) Uani 1 d .
H26 H -0.2372 -0.0233 0.7807 0.054 Uiso 1 calc R
C27 C -0.3413(6) -0.0990(6) 0.8260(4) 0.060(2) Uani 1 d .
H27 H -0.3581 -0.1453 0.7963 0.073 Uiso 1 calc R
C28 C -0.3893(6) -0.1025(7) 0.8793(5) 0.077(3) Uani 1 d .
H28 H -0.4391 -0.1509 0.8854 0.092 Uiso 1 calc R
C29 C -0.3633(7) -0.0344(8) 0.9232(5) 0.082(3) Uani 1 d .
H29 H -0.3965 -0.0366 0.9588 0.098 Uiso 1 calc R
C30 C -0.2882(6) 0.0374(6) 0.9151(4) 0.061(2) Uani 1 d .
H30 H -0.2696 0.0823 0.9453 0.073 Uiso 1 calc R
Cu1 Cu -0.13498(6) 0.30503(6) 0.66032(4) 0.04240(18) Uani 1 d .
Cu2 Cu -0.29949(6) 0.38442(5) 0.71390(3) 0.03801(17) Uani 1 d .
Cu3 Cu -0.32582(6) 0.21354(6) 0.65401(3) 0.03912(17) Uani 1 d .
Cu4 Cu -0.20567(6) 0.21648(6) 0.76093(4) 0.04039(17) Uani 1 d .
I1 I -0.30019(3) 0.38066(3) 0.593107(16) 0.03307(9) Uani 1 d .
I2 I -0.10829(3) 0.39078(3) 0.773162(17) 0.03636(9) Uani 1 d .
I3 I -0.14483(4) 0.11107(3) 0.667218(18) 0.04191(10) Uani 1 d .
I4 I -0.41558(3) 0.24063(3) 0.756742(15) 0.02964(8) Uani 1 d .
S1 S 0.02038(12) 0.35276(12) 0.62142(7) 0.0365(3) Uani 1 d .
S2 S -0.39665(11) 0.52354(10) 0.72885(6) 0.0315(3) Uani 1 d .
S3 S -0.45659(12) 0.13631(10) 0.59276(6) 0.0316(3) Uani 1 d .
S4 S -0.15048(12) 0.13810(10) 0.85046(7) 0.0336(3) Uani 1 d .

loop_
_atom_site_aniso_label
_atom_site_aniso_U_11
_atom_site_aniso_U_22
_atom_site_aniso_U_33
_atom_site_aniso_U_23
_atom_site_aniso_U_13
_atom_site_aniso_U_12
C1 0.046(3) 0.042(3) 0.039(3) -0.006(3) 0.019(3) -0.002(3)
C2 0.063(5) 0.083(6) 0.056(5) -0.030(4) 0.012(4) -0.006(4)
C3 0.088(7) 0.086(7) 0.062(5) -0.033(5) 0.016(5) -0.015(5)
C4 0.092(7) 0.079(7) 0.089(7) -0.031(6) 0.045(6) 0.001(6)
C5 0.073(6) 0.082(7) 0.118(9) -0.024(7) 0.036(6) 0.022(5)
C6 0.047(4) 0.072(5) 0.073(5) -0.016(4) 0.005(4) 0.005(4)
C7 0.043(3) 0.043(3) 0.041(3) 0.003(3) -0.001(3) -0.018(3)
C8 0.030(3) 0.046(4) 0.062(4) 0.008(3) -0.002(3) -0.006(3)
C9 0.031(3) 0.039(3) 0.049(4) 0.003(3) 0.008(3) 0.006(2)
C10 0.035(3) 0.033(3) 0.040(3) -0.001(2) 0.012(2) 0.003(2)
C11 0.054(4) 0.064(5) 0.057(4) 0.020(4) 0.001(3) -0.010(4)
C12 0.083(6) 0.078(6) 0.091(7) 0.046(6) 0.006(5) -0.020(5)
C13 0.075(6) 0.041(4) 0.109(8) 0.003(5) 0.032(6) -0.016(4)
C14 0.061(5) 0.055(5) 0.089(6) -0.024(5) 0.020(5) -0.013(4)
C15 0.053(4) 0.048(4) 0.046(4) -0.010(3) 0.006(3) -0.006(3)
C16 0.040(3) 0.038(3) 0.033(3) -0.001(2) 0.009(2) 0.012(3)
C17 0.054(4) 0.026(3) 0.035(3) -0.002(2) 0.017(3) 0.005(2)
C18 0.056(4) 0.027(3) 0.037(3) -0.007(2) 0.016(3) -0.012(3)
C19 0.048(3) 0.035(3) 0.019(2) -0.001(2) 0.003(2) -0.010(2)
C20 0.068(4) 0.036(3) 0.029(3) -0.001(3) 0.003(3) -0.001(3)
C21 0.085(6) 0.042(4) 0.032(3) 0.006(3) 0.005(3) -0.006(4)
C22 0.068(5) 0.062(5) 0.030(3) 0.004(3) 0.010(3) -0.028(4)
C23 0.048(4) 0.071(5) 0.042(4) -0.008(3) 0.014(3) -0.007(3)
C24 0.053(4) 0.059(4) 0.029(3) 0.004(3) 0.009(3) 0.006(3)
C25 0.037(3) 0.033(3) 0.040(3) 0.011(3) 0.005(2) 0.007(2)
C26 0.040(3) 0.044(4) 0.050(4) 0.004(3) -0.003(3) -0.005(3)
C27 0.044(4) 0.051(4) 0.084(6) 0.010(4) -0.010(4) -0.008(3)
C28 0.039(4) 0.062(5) 0.129(9) 0.031(6) 0.010(5) -0.002(4)
C29 0.068(6) 0.082(7) 0.103(8) 0.034(6) 0.044(5) 0.005(5)
C30 0.061(5) 0.061(5) 0.063(5) 0.008(4) 0.022(4) -0.001(4)
Cu1 0.0412(4) 0.0416(4) 0.0461(4) 0.0043(3) 0.0139(3) -0.0010(3)
Cu2 0.0441(4) 0.0283(3) 0.0427(4) -0.0052(3) 0.0102(3) 0.0028(3)
Cu3 0.0506(4) 0.0355(4) 0.0317(4) -0.0075(3) 0.0061(3) -0.0084(3)
Cu4 0.0467(4) 0.0357(4) 0.0387(4) 0.0060(3) 0.0029(3) 0.0074(3)
I1 0.03760(19) 0.03333(18) 0.02828(17) 0.00367(14) 0.00260(14) -0.00443(15)
I2 0.0389(2) 0.03542(19) 0.03469(19) -0.00301(15) 0.00251(15) -0.00628(15)
I3 0.0554(2) 0.03153(19) 0.0398(2) -0.00272(16) 0.00994(18) 0.01063(17)
I4 0.03477(17) 0.02826(17) 0.02691(16) -0.00369(13) 0.00870(13) -0.00419(14)
S1 0.0360(7) 0.0413(8) 0.0326(7) -0.0018(6) 0.0050(6) -0.0038(6)
S2 0.0359(7) 0.0295(6) 0.0302(7) -0.0019(5) 0.0095(5) 0.0039(5)
S3 0.0403(7) 0.0315(7) 0.0236(6) -0.0004(5) 0.0070(5) -0.0032(6)
S4 0.0365(7) 0.0272(6) 0.0370(7) 0.0020(6) 0.0031(6) 0.0048(5)

loop_
_atom_type_symbol
_atom_type_description
_atom_type_scat_dispersion_real
_atom_type_scat_dispersion_imag
_atom_type_scat_source
C C 0.0033 0.0016 'International Tables Vol C Tables 4.2.6.8 and 6.1.1.4'
H H 0 0 'International Tables Vol C Tables 4.2.6.8 and 6.1.1.4'
Cu Cu 0.3201 1.2651 'International Tables Vol C Tables 4.2.6.8 and 6.1.1.4'
I I -0.4742 1.8119 'International Tables Vol C Tables 4.2.6.8 and 6.1.1.4'
S S 0.1246 0.1234 'International Tables Vol C Tables 4.2.6.8 and 6.1.1.4'

loop_
_geom_angle_atom_site_label_1
_geom_angle_atom_site_label_2
_geom_angle_atom_site_label_3
_geom_angle
_geom_angle_site_symmetry_1
C2 C1 C6 119.3(7) .
C2 C1 S1 123.0(6) .
C6 C1 S1 117.7(6) .
C1 C2 C3 120.6(8) .
C1 C2 H2 119.7 .
C3 C2 H2 119.7 .
C4 C3 C2 119.1(9) .
C4 C3 H3 120.5 .
C2 C3 H3 120.5 .
C5 C4 C3 121.0(9) .
C5 C4 H4 119.5 .
C3 C4 H4 119.5 .
C4 C5 C6 120.7(9) .
C4 C5 H5 119.7 .
C6 C5 H5 119.7 .
C5 C6 C1 119.2(8) .
C5 C6 H6 120.4 .
C1 C6 H6 120.4 .
C8 C7 S1 112.2(5) .
C8 C7 H7A 109.2 .
S1 C7 H7A 109.2 .
C8 C7 H7B 109.2 .
S1 C7 H7B 109.2 .
H7A C7 H7B 107.9 .
C9 C8 C7 116.9(5) 2_556
C9 C8 H8A 108.1 2_556
C7 C8 H8A 108.1 .
C9 C8 H8B 108.1 2_556
C7 C8 H8B 108.1 .
H8A C8 H8B 107.3 .
C8 C9 S4 114.9(5) 2_546
C8 C9 H9A 108.5 2_546
S4 C9 H9A 108.5 .
C8 C9 H9B 108.5 2_546
S4 C9 H9B 108.5 .
H9A C9 H9B 107.5 .
C11 C10 C15 120.0(6) .
C11 C10 S2 116.3(5) .
C15 C10 S2 123.7(5) .
C10 C11 C12 120.3(8) .
C10 C11 H11 119.8 .
C12 C11 H11 119.8 .
C13 C12 C11 119.2(9) .
C13 C12 H12 120.4 .
C11 C12 H12 120.4 .
C14 C13 C12 120.2(8) .
C14 C13 H13 119.9 .
C12 C13 H13 119.9 .
C13 C14 C15 120.2(8) .
C13 C14 H14 119.9 .
C15 C14 H14 119.9 .
C10 C15 C14 120.0(7) .
C10 C15 H15 120 .
C14 C15 H15 120 .
C17 C16 S2 108.2(4) .
C17 C16 H16A 110.1 .
S2 C16 H16A 110.1 .
C17 C16 H16B 110.1 .
S2 C16 H16B 110.1 .
H16A C16 H16B 108.4 .
C18 C17 C16 113.5(5) 2_456
C18 C17 H17A 108.9 2_456
C16 C17 H17A 108.9 .
C18 C17 H17B 108.9 2_456
C16 C17 H17B 108.9 .
H17A C17 H17B 107.7 .
C17 C18 S3 110.7(4) 2_446
C17 C18 H18A 109.5 2_446
S3 C18 H18A 109.5 .
C17 C18 H18B 109.5 2_446
S3 C18 H18B 109.5 .
H18A C18 H18B 108.1 .
C20 C19 C24 120.2(6) .
C20 C19 S3 117.0(5) .
C24 C19 S3 122.5(5) .
C19 C20 C21 120.2(7) .
C19 C20 H20 119.9 .
C21 C20 H20 119.9 .
C22 C21 C20 120.0(7) .
C22 C21 H21 120 .
C20 C21 H21 120 .
C21 C22 C23 120.8(6) .
C21 C22 H22 119.6 .
C23 C22 H22 119.6 .
C22 C23 C24 120.1(7) .
C22 C23 H23 119.9 .
C24 C23 H23 119.9 .
C19 C24 C23 118.6(6) .
C19 C24 H24 120.7 .
C23 C24 H24 120.7 .
C26 C25 C30 120.2(7) .
C26 C25 S4 121.8(5) .
C30 C25 S4 117.9(6) .
C27 C26 C25 120.4(7) .
C27 C26 H26 119.8 .
C25 C26 H26 119.8 .
C26 C27 C28 119.7(8) .
C26 C27 H27 120.1 .
C28 C27 H27 120.1 .
C29 C28 C27 119.9(8) .
C29 C28 H28 120.1 .
C27 C28 H28 120.1 .
C28 C29 C30 120.8(9) .
C28 C29 H29 119.6 .
C30 C29 H29 119.6 .
C25 C30 C29 118.8(9) .
C25 C30 H30 120.6 .
C29 C30 H30 120.6 .
S1 Cu1 I3 110.51(5) .
S1 Cu1 I1 108.89(5) .
I3 Cu1 I1 112.38(3) .
S1 Cu1 Cu3 153.09(6) .
I3 Cu1 Cu3 59.72(3) .
I1 Cu1 Cu3 60.16(3) .
S1 Cu1 Cu2 139.40(6) .
I3 Cu1 Cu2 109.52(3) .
I1 Cu1 Cu2 60.33(3) .
Cu3 Cu1 Cu2 59.99(3) .
S1 Cu1 Cu4 140.54(6) .
I3 Cu1 Cu4 59.77(3) .
I1 Cu1 Cu4 109.91(3) .
Cu3 Cu1 Cu4 59.77(3) .
Cu2 Cu1 Cu4 60.46(3) .
S1 Cu1 I2 100.35(5) .
I3 Cu1 I2 111.78(3) .
I1 Cu1 I2 112.25(3) .
Cu3 Cu1 I2 106.55(3) .
Cu2 Cu1 I2 57.88(3) .
Cu4 Cu1 I2 57.94(3) .
S2 Cu2 I2 111.80(5) .
S2 Cu2 I4 104.15(5) .
I2 Cu2 I4 110.17(3) .
S2 Cu2 I1 101.67(5) .
I2 Cu2 I1 115.46(3) .
I4 Cu2 I1 112.74(3) .
S2 Cu2 Cu3 137.94(5) .
I2 Cu2 Cu3 110.25(3) .
I4 Cu2 Cu3 59.48(3) .
I1 Cu2 Cu3 59.82(3) .
S2 Cu2 Cu1 146.31(5) .
I2 Cu2 Cu1 62.51(3) .
I4 Cu2 Cu1 108.87(4) .
I1 Cu2 Cu1 59.31(3) .
Cu3 Cu2 Cu1 59.99(3) .
S2 Cu2 Cu4 148.35(5) .
I2 Cu2 Cu4 59.53(3) .
I4 Cu2 Cu4 58.59(3) .
I1 Cu2 Cu4 109.44(3) .
Cu3 Cu2 Cu4 59.92(4) .
Cu1 Cu2 Cu4 60.90(3) .
S3 Cu3 I4 104.09(5) .
S3 Cu3 I3 112.69(5) .
I4 Cu3 I3 113.23(3) .
S3 Cu3 I1 101.36(5) .
I4 Cu3 I1 113.20(3) .
I3 Cu3 I1 111.45(3) .
S3 Cu3 Cu2 137.97(5) .
I4 Cu3 Cu2 59.74(2) .
I3 Cu3 Cu2 109.27(4) .
I1 Cu3 Cu2 60.09(3) .
S3 Cu3 Cu1 146.15(5) .
I4 Cu3 Cu1 109.09(3) .
I3 Cu3 Cu1 59.39(3) .
I1 Cu3 Cu1 59.40(3) .
Cu2 Cu3 Cu1 60.01(3) .
S3 Cu3 Cu4 147.72(5) .
I4 Cu3 Cu4 59.02(3) .
I3 Cu3 Cu4 60.18(3) .
I1 Cu3 Cu4 110.53(3) .
Cu2 Cu3 Cu4 60.98(3) .
Cu1 Cu3 Cu4 61.27(3) .
S4 Cu4 I4 108.33(5) .
S4 Cu4 I2 102.68(5) .
I4 Cu4 I2 109.72(3) .
S4 Cu4 I3 109.72(5) .
I4 Cu4 I3 112.45(3) .
I2 Cu4 I3 113.39(3) .
S4 Cu4 Cu3 148.68(5) .
I4 Cu4 Cu3 59.41(3) .
I2 Cu4 Cu3 108.60(3) .
I3 Cu4 Cu3 58.92(3) .
S4 Cu4 Cu2 143.34(5) .
I4 Cu4 Cu2 59.21(3) .
I2 Cu4 Cu2 58.38(3) .
I3 Cu4 Cu2 106.76(4) .
Cu3 Cu4 Cu2 59.10(3) .
S4 Cu4 Cu1 143.97(5) .
I4 Cu4 Cu1 107.53(4) .
I2 Cu4 Cu1 61.29(3) .
I3 Cu4 Cu1 58.22(3) .
Cu3 Cu4 Cu1 58.96(3) .
Cu2 Cu4 Cu1 58.64(3) .
Cu1 I1 Cu3 60.44(3) .
Cu1 I1 Cu2 60.36(3) .
Cu3 I1 Cu2 60.09(3) .
Cu2 I2 Cu4 62.09(3) .
Cu2 I2 Cu1 59.61(3) .
Cu4 I2 Cu1 60.78(3) .
Cu1 I3 Cu3 60.89(3) .
Cu1 I3 Cu4 62.02(3) .
Cu3 I3 Cu4 60.90(3) .
Cu4 I4 Cu3 61.57(3) .
Cu4 I4 Cu2 62.20(3) .
Cu3 I4 Cu2 60.78(3) .
C1 S1 C7 100.8(3) .
C1 S1 Cu1 110.5(2) .
C7 S1 Cu1 107.9(2) .
C10 S2 C16 103.3(3) .
C10 S2 Cu2 106.23(19) .
C16 S2 Cu2 109.0(2) .
C19 S3 C18 103.7(3) .
C19 S3 Cu3 102.8(2) .
C18 S3 Cu3 108.5(2) .
C25 S4 C9 104.6(3) .
C25 S4 Cu4 108.0(2) .
C9 S4 Cu4 101.7(2) .

loop_
_geom_bond_atom_site_label_1
_geom_bond_atom_site_label_2
_geom_bond_distance
_geom_bond_site_symmetry_2
C1 C2 1.371(10) .
C1 C6 1.387(10) .
C1 S1 1.786(6) .
C2 C3 1.383(11) .
C2 H2 0.93 .
C3 C4 1.371(14) .
C3 H3 0.93 .
C4 C5 1.339(15) .
C4 H4 0.93 .
C5 C6 1.385(12) .
C5 H5 0.93 .
C6 H6 0.93 .
C7 C8 1.513(10) .
C7 S1 1.817(7) .
C7 H7A 0.97 .
C7 H7B 0.97 .
C8 C9 1.508(9) 2_556
C8 H8A 0.97 .
C8 H8B 0.97 .
C9 C8 1.508(9) 2_546
C9 S4 1.821(6) .
C9 H9A 0.97 .
C9 H9B 0.97 .
C10 C11 1.371(9) .
C10 C15 1.372(9) .
C10 S2 1.778(6) .
C11 C12 1.382(11) .
C11 H11 0.93 .
C12 C13 1.378(14) .
C12 H12 0.93 .
C13 C14 1.370(13) .
C13 H13 0.93 .
C14 C15 1.372(11) .
C14 H14 0.93 .
C15 H15 0.93 .
C16 C17 1.529(8) .
C16 S2 1.823(6) .
C16 H16A 0.97 .
C16 H16B 0.97 .
C17 C18 1.527(8) 2_456
C17 H17A 0.97 .
C17 H17B 0.97 .
C18 C17 1.527(8) 2_446
C18 S3 1.821(6) .
C18 H18A 0.97 .
C18 H18B 0.97 .
C19 C20 1.377(9) .
C19 C24 1.386(9) .
C19 S3 1.780(5) .
C20 C21 1.386(9) .
C20 H20 0.93 .
C21 C22 1.350(11) .
C21 H21 0.93 .
C22 C23 1.379(11) .
C22 H22 0.93 .
C23 C24 1.399(9) .
C23 H23 0.93 .
C24 H24 0.93 .
C25 C26 1.379(9) .
C25 C30 1.386(9) .
C25 S4 1.783(6) .
C26 C27 1.377(9) .
C26 H26 0.93 .
C27 C28 1.381(13) .
C27 H27 0.93 .
C28 C29 1.377(15) .
C28 H28 0.93 .
C29 C30 1.386(12) .
C29 H29 0.93 .
C30 H30 0.93 .
Cu1 S1 2.3000(17) .
Cu1 I3 2.6640(13) .
Cu1 I1 2.6760(11) .
Cu1 Cu3 2.7042(12) .
Cu1 Cu2 2.7047(12) .
Cu1 Cu4 2.7675(12) .
Cu1 I2 2.7813(10) .
Cu2 S2 2.3032(16) .
Cu2 I2 2.6553(10) .
Cu2 I4 2.6761(10) .
Cu2 I1 2.7039(10) .
Cu2 Cu3 2.7041(13) .
Cu2 Cu4 2.7556(13) .
Cu3 S3 2.3122(17) .
Cu3 I4 2.6692(10) .
Cu3 I3 2.6729(10) .
Cu3 I1 2.6966(11) .
Cu3 Cu4 2.7269(12) .
Cu4 S4 2.3296(17) .
Cu4 I4 2.6586(10) .
Cu4 I2 2.6874(12) .
Cu4 I3 2.7076(10) .
